data_7033262
loop_
_publ_author_name
'Werrett, Melissa V.'
'Huff, Gregory S.'
'Muzzioli, Sara'
'Fiorini, Valentina'
'Zacchini, Stefano'
'Skelton, Brian W.'
'Maggiore, Antonio'
'Malicka, Joanna M.'
'Cocchi, Massimo'
'Gordon, Keith C.'
'Stagni, Stefano'
'Massi, Massimiliano'

_publ_section_title
;
 Methylated Re(i) tetrazolato complexes: photophysical properties and
 Light Emitting Devices.
;
_journal_issue 18
_journal_name_full 'Dalton transactions (Cambridge, England : 2003)'
_journal_page_first 8379
_journal_page_last 8393
_journal_paper_doi 10.1039/c4dt03228d
_journal_volume 44
_journal_year 2015
_chemical_formula_moiety 'C22 H16 N6 O4 Re, F6 P, C H Cl3'
_chemical_formula_sum 'C23 H17 Cl3 F6 N6 O4 P Re'
_chemical_formula_weight 878.95
_chemical_name_systematic
;
 ?
;
_space_group_IT_number 15
_symmetry_cell_setting monoclinic
_symmetry_space_group_name_Hall '-C 2yc'
_symmetry_space_group_name_H-M 'C 1 2/c 1'
_atom_sites_solution_hydrogens geom
_atom_sites_solution_primary direct
_atom_sites_solution_secondary difmap
_audit_creation_date 2011-06-19T21:16:47-00:00
_audit_creation_method 'WinGX routine CIF_UPDATE'
_audit_update_record
;
2014-11-19 deposited with the CCDC.
2014-11-28 downloaded from the CCDC.
;
_cell_angle_alpha 90
_cell_angle_beta 97.077(4)
_cell_angle_gamma 90
_cell_formula_units_Z 8
_cell_length_a 23.0576(9)
_cell_length_b 16.6963(5)
_cell_length_c 15.9749(6)
_cell_measurement_reflns_used 9201
_cell_measurement_temperature 100(2)
_cell_measurement_theta_max 40.7723
_cell_measurement_theta_min 2.8787
_cell_volume 6103.1(4)
_computing_cell_refinement
;
        CrysAlisPro, Oxford Diffraction Ltd.,
        Version 1.171.33.52 (release 06-11-2009 CrysAlis171 .NET)
        (compiled Nov  6 2009,16:24:50)
;
_computing_data_collection
;
        CrysAlisPro, Oxford Diffraction Ltd.,
        Version 1.171.33.52 (release 06-11-2009 CrysAlis171 .NET)
        (compiled Nov  6 2009,16:24:50)
;
_computing_data_reduction
;
        CrysAlisPro, Oxford Diffraction Ltd.,
        Version 1.171.33.52 (release 06-11-2009 CrysAlis171 .NET)
        (compiled Nov  6 2009,16:24:50)
;
_computing_molecular_graphics 'OrtepII (Johnson, C. K. (1976)'
_computing_publication_material 'WinGX Farrugia, L. J. (1999)'
_computing_structure_refinement 'SHELXL-97 (Sheldrick, 2008)'
_diffrn_ambient_temperature 100(2)
_diffrn_detector_area_resol_mean 16.0009
_diffrn_measured_fraction_theta_full 0.999
_diffrn_measured_fraction_theta_max 0.999
_diffrn_measurement_device_type 'Oxford Diffraction Xcalibur diffractometer'
_diffrn_measurement_method '\w scans'
_diffrn_orient_matrix_UB_11 0.0301456
_diffrn_orient_matrix_UB_12 -0.0078182
_diffrn_orient_matrix_UB_13 -0.0009173
_diffrn_orient_matrix_UB_21 -0.0028002
_diffrn_orient_matrix_UB_22 -0.0364895
_diffrn_orient_matrix_UB_23 0.0218588
_diffrn_orient_matrix_UB_31 -0.0066085
_diffrn_orient_matrix_UB_32 -0.0202934
_diffrn_orient_matrix_UB_33 -0.039071
_diffrn_radiation_monochromator graphite
_diffrn_radiation_type MoK\a
_diffrn_radiation_wavelength 0.71073
_diffrn_reflns_av_R_equivalents 0.0763
_diffrn_reflns_av_unetI/netI 0.0639
_diffrn_reflns_limit_h_max 32
_diffrn_reflns_limit_h_min -28
_diffrn_reflns_limit_k_max 23
_diffrn_reflns_limit_k_min -23
_diffrn_reflns_limit_l_max 19
_diffrn_reflns_limit_l_min -22
_diffrn_reflns_number 38648
_diffrn_reflns_theta_full 30
_diffrn_reflns_theta_max 30
_diffrn_reflns_theta_min 2.88
_exptl_absorpt_coefficient_mu 4.375
_exptl_absorpt_correction_T_max 0.688
_exptl_absorpt_correction_T_min 0.277
_exptl_absorpt_correction_type analytical
_exptl_absorpt_process_details
;
        CrysAlisPro, Oxford Diffraction Ltd.,
        Version 1.171.34.44 (release 25-10-2010 CrysAlis171 .NET)
        (compiled Oct 25 2010,18:11:34)
Analytical numeric absorption correction using a multifaceted crystal
                        model based on expressions derived by R.C. Clark & J.S.
        (Clark, R. C. & Reid, J. S. (1995). Acta Cryst. A51, 887-897)
;
_exptl_crystal_density_diffrn 1.913
_exptl_crystal_density_method 'not measured'
_exptl_crystal_description prism
_exptl_crystal_F_000 3392
_exptl_crystal_size_max 0.4321
_exptl_crystal_size_mid 0.191
_exptl_crystal_size_min 0.0878
_refine_diff_density_max 2.474
_refine_diff_density_min -0.96
_refine_diff_density_rms 0.178
_refine_ls_extinction_method none
_refine_ls_goodness_of_fit_ref 1.197
_refine_ls_hydrogen_treatment constr
_refine_ls_matrix_type full
_refine_ls_number_parameters 459
_refine_ls_number_reflns 8891
_refine_ls_number_restraints 19
_refine_ls_restrained_S_all 1.297
_refine_ls_R_factor_all 0.0771
_refine_ls_R_factor_gt 0.0598
_refine_ls_shift/su_max 0.002
_refine_ls_shift/su_mean 0
_refine_ls_structure_factor_coef Fsqd
_refine_ls_weighting_details 'calc w=1/[\s^2^(Fo^2^)+(0.0134P)^2^+94.2298P] where P=(Fo^2^+2Fc^2^)/3'
_refine_ls_weighting_scheme calc
_refine_ls_wR_factor_gt 0.1206
_refine_ls_wR_factor_ref 0.1263
_reflns_number_gt 7164
_reflns_number_total 8891
_reflns_threshold_expression I>2\s(I)
_cod_data_source_file c4dt03228d2.cif
_cod_data_source_block bipyaldehyde
_cod_depositor_comments 'Adding full bibliography for 7033259--7033264.cif.'
_cod_original_sg_symbol_Hall '-c 2yc'
_cod_database_code 7033262

loop_
_symmetry_equiv_pos_as_xyz
'x, y, z'
'-x, y, -z+1/2'
'x+1/2, y+1/2, z'
'-x+1/2, y+1/2, -z+1/2'
'-x, -y, -z'
'x, -y, z-1/2'
'-x+1/2, -y+1/2, -z'
'x+1/2, -y+1/2, z-1/2'

loop_
_atom_site_label
_atom_site_type_symbol
_atom_site_fract_x
_atom_site_fract_y
_atom_site_fract_z
_atom_site_U_iso_or_equiv
_atom_site_adp_type
_atom_site_occupancy
_atom_site_symmetry_multiplicity
_atom_site_calc_flag
_atom_site_refinement_flags
_atom_site_disorder_assembly
_atom_site_disorder_group
Re1 Re 0.805237(12) 0.545175(16) 0.701981(18) 0.02222(8) Uani 1 1 d . . .
C1 C 0.8063(3) 0.4623(5) 0.6172(5) 0.0317(17) Uani 1 1 d . . .
O1 O 0.8061(3) 0.4156(4) 0.5650(4) 0.0499(17) Uani 1 1 d . . .
C2 C 0.8889(4) 0.5399(5) 0.7236(6) 0.0384(19) Uani 1 1 d . . .
O2 O 0.9386(3) 0.5378(5) 0.7376(6) 0.068(2) Uani 1 1 d . . .
C3 C 0.8017(3) 0.4630(4) 0.7842(5) 0.0284(15) Uani 1 1 d . . .
O3 O 0.8005(3) 0.4135(3) 0.8347(4) 0.0439(16) Uani 1 1 d . . .
N11 N 0.7995(3) 0.6491(3) 0.7823(4) 0.0212(12) Uani 1 1 d . . .
C12 C 0.8019(3) 0.7219(4) 0.7446(4) 0.0219(13) Uani 1 1 d . . .
C13 C 0.8009(4) 0.7933(4) 0.7911(5) 0.0304(17) Uani 1 1 d . . .
H13 H 0.8019 0.8438 0.764 0.037 Uiso 1 1 calc R . .
C14 C 0.7983(5) 0.7889(5) 0.8763(6) 0.044(2) Uani 1 1 d . . .
H14 H 0.7983 0.8364 0.909 0.053 Uiso 1 1 calc R . .
C15 C 0.7957(5) 0.7138(5) 0.9149(6) 0.046(2) Uani 1 1 d . . .
H15 H 0.7939 0.7095 0.9738 0.056 Uiso 1 1 calc R . .
C16 C 0.7959(4) 0.6466(5) 0.8654(5) 0.0316(17) Uani 1 1 d . . .
H16 H 0.7932 0.5957 0.8914 0.038 Uiso 1 1 calc R . .
N21 N 0.8084(3) 0.6475(4) 0.6187(4) 0.0275(13) Uani 1 1 d . . .
C22 C 0.8078(3) 0.7218(4) 0.6548(5) 0.0259(15) Uani 1 1 d . . .
C23 C 0.8144(4) 0.7900(5) 0.6084(5) 0.037(2) Uani 1 1 d . . .
H23 H 0.8117 0.8414 0.6332 0.045 Uiso 1 1 calc R . .
C24 C 0.8249(6) 0.7831(6) 0.5251(6) 0.063(4) Uani 1 1 d . . .
H24 H 0.8323 0.8295 0.4937 0.075 Uiso 1 1 calc R . .
C25 C 0.8246(6) 0.7106(6) 0.4891(6) 0.058(3) Uani 1 1 d . . .
H25 H 0.83 0.7054 0.4314 0.07 Uiso 1 1 calc R . .
C26 C 0.8161(5) 0.6432(6) 0.5371(5) 0.045(2) Uani 1 1 d . . .
H26 H 0.8159 0.5921 0.511 0.054 Uiso 1 1 calc R . .
N1 N 0.6821(3) 0.6257(3) 0.6680(4) 0.0214(12) Uani 1 1 d . . .
N2 N 0.7109(3) 0.5557(3) 0.6799(4) 0.0201(11) Uani 1 1 d . . .
N3 N 0.6753(3) 0.4948(3) 0.6794(4) 0.0222(12) Uani 1 1 d . . .
N4 N 0.6218(3) 0.5264(3) 0.6664(4) 0.0210(11) Uani 1 1 d . . .
C4 C 0.5704(3) 0.4745(4) 0.6679(5) 0.0288(16) Uani 1 1 d . . .
H4A H 0.5624 0.4463 0.6139 0.043 Uiso 1 1 calc R . .
H4B H 0.5365 0.5072 0.6772 0.043 Uiso 1 1 calc R . .
H4C H 0.5781 0.4354 0.7136 0.043 Uiso 1 1 calc R . .
C5 C 0.6261(3) 0.6064(4) 0.6586(5) 0.0233(14) Uani 1 1 d . . .
C51 C 0.5785(4) 0.6638(5) 0.6432(6) 0.0347(18) Uani 1 1 d . . .
C52 C 0.5285(4) 0.6465(6) 0.5862(7) 0.047(2) Uani 1 1 d . . .
H52 H 0.5254 0.5968 0.557 0.056 Uiso 1 1 calc R . .
C53 C 0.4839(4) 0.7027(6) 0.5731(8) 0.055(3) Uani 1 1 d . . .
H53 H 0.4496 0.691 0.5357 0.066 Uiso 1 1 calc R . .
C54 C 0.4892(5) 0.7742(7) 0.6136(9) 0.066(4) Uani 1 1 d . . .
C55 C 0.5391(5) 0.7942(6) 0.6668(9) 0.066(3) Uani 1 1 d . . .
H55 H 0.5425 0.8453 0.6932 0.079 Uiso 1 1 calc R . .
C56 C 0.5844(4) 0.7384(5) 0.6814(7) 0.046(2) Uani 1 1 d . . .
H56 H 0.619 0.7515 0.7173 0.055 Uiso 1 1 calc R . .
C57 C 0.4380(6) 0.8300(8) 0.6015(11) 0.083(5) Uani 1 1 d . . .
H57 H 0.4058 0.8155 0.5614 0.099 Uiso 1 1 calc R . .
O57 O 0.4350(5) 0.8889(6) 0.6372(9) 0.122(5) Uani 1 1 d . . .
P1 P 0.63381(11) 0.52671(13) 0.91796(14) 0.0365(5) Uani 1 1 d D . .
F11 F 0.6713(4) 0.4780(5) 0.9915(4) 0.063(2) Uani 0.889(12) 1 d P A 1
F12 F 0.5806(5) 0.5306(8) 0.9724(6) 0.112(5) Uani 0.889(12) 1 d P A 1
F13 F 0.5941(3) 0.5727(4) 0.8443(4) 0.055(2) Uani 0.889(12) 1 d P A 1
F14 F 0.6860(4) 0.5223(8) 0.8633(5) 0.102(4) Uani 0.889(12) 1 d P A 1
F15 F 0.6105(4) 0.4449(4) 0.8771(8) 0.109(5) Uani 0.889(12) 1 d P A 1
F16 F 0.6577(6) 0.6098(5) 0.9556(7) 0.115(5) Uani 0.889(12) 1 d P A 1
F21 F 0.5699(10) 0.536(3) 0.870(3) 0.11(3) Uiso 0.111(12) 1 d PD A 2
F22 F 0.658(2) 0.5987(18) 0.866(3) 0.09(2) Uiso 0.111(12) 1 d PD A 2
F23 F 0.6968(11) 0.514(3) 0.970(3) 0.10(3) Uiso 0.111(12) 1 d PD A 2
F24 F 0.606(2) 0.4572(19) 0.968(3) 0.09(3) Uiso 0.111(12) 1 d PD A 2
F25 F 0.6503(17) 0.4714(18) 0.8533(17) 0.047(14) Uiso 0.111(12) 1 d PD A 2
F26 F 0.6217(16) 0.5850(17) 0.9825(16) 0.038(12) Uiso 0.111(12) 1 d PD A 2
C10 C 0.4964(11) 0.0327(12) 0.9488(14) 0.054(5) Uani 0.5 1 d P B -1
H10 H 0.5131 0.0034 0.9027 0.065 Uiso 0.5 1 calc PR B -1
Cl1 Cl 0.4948(6) 0.1360(4) 0.9233(5) 0.125(4) Uani 0.5 1 d P B -1
Cl2 Cl 0.5434(6) 0.0247(10) 1.0352(9) 0.141(7) Uani 0.5 1 d P B -1
Cl3 Cl 0.4285(4) -0.0041(7) 0.9548(6) 0.087(3) Uani 0.5 1 d P B -1
C20 C 0.4914(12) 0.2235(15) 0.793(2) 0.086(10) Uani 0.5 1 d P C -2
H20 H 0.5001 0.1709 0.767 0.103 Uiso 0.5 1 calc PR C -2
Cl4 Cl 0.4375(3) 0.2103(6) 0.8544(6) 0.099(3) Uani 0.5 1 d P C -2
Cl5 Cl 0.5530(5) 0.2629(8) 0.8366(10) 0.127(5) Uani 0.5 1 d P C -2
Cl6 Cl 0.4613(5) 0.2871(7) 0.7130(11) 0.139(6) Uani 0.5 1 d P C -2

loop_
_atom_site_aniso_label
_atom_site_aniso_U_11
_atom_site_aniso_U_22
_atom_site_aniso_U_33
_atom_site_aniso_U_23
_atom_site_aniso_U_13
_atom_site_aniso_U_12
Re1 0.02329(14) 0.01813(12) 0.02561(15) -0.00329(11) 0.00450(9) 0.00068(11)
C1 0.025(4) 0.036(4) 0.035(4) -0.007(3) 0.007(3) -0.006(3)
O1 0.047(4) 0.049(4) 0.056(4) -0.030(3) 0.013(3) -0.004(3)
C2 0.036(5) 0.032(4) 0.047(5) -0.021(4) 0.003(4) -0.002(4)
O2 0.030(4) 0.065(5) 0.105(7) -0.031(5) -0.002(4) 0.008(3)
C3 0.033(4) 0.018(3) 0.033(4) -0.006(3) -0.002(3) 0.001(3)
O3 0.063(4) 0.022(3) 0.042(4) 0.009(3) -0.008(3) -0.001(3)
N11 0.027(3) 0.017(3) 0.020(3) 0.001(2) 0.007(2) 0.000(2)
C12 0.024(4) 0.017(3) 0.024(4) 0.004(3) 0.002(3) -0.002(2)
C13 0.042(5) 0.019(3) 0.031(4) 0.003(3) 0.007(3) 0.002(3)
C14 0.075(7) 0.019(4) 0.042(5) -0.007(3) 0.024(5) 0.001(4)
C15 0.087(8) 0.030(4) 0.026(4) -0.006(3) 0.021(5) -0.003(4)
C16 0.048(5) 0.023(3) 0.026(4) 0.003(3) 0.013(3) 0.005(3)
N21 0.032(4) 0.029(3) 0.022(3) -0.003(2) 0.004(2) -0.011(3)
C22 0.027(4) 0.027(4) 0.023(4) 0.003(3) 0.002(3) -0.010(3)
C23 0.064(6) 0.024(4) 0.025(4) 0.005(3) 0.005(4) -0.015(4)
C24 0.113(10) 0.049(6) 0.027(5) 0.005(4) 0.011(5) -0.044(6)
C25 0.104(9) 0.049(6) 0.024(5) -0.002(4) 0.015(5) -0.040(6)
C26 0.068(7) 0.044(5) 0.025(4) -0.007(4) 0.015(4) -0.023(5)
N1 0.026(3) 0.014(2) 0.024(3) 0.004(2) 0.004(2) 0.002(2)
N2 0.028(3) 0.012(2) 0.020(3) 0.001(2) 0.003(2) 0.000(2)
N3 0.027(3) 0.014(3) 0.025(3) 0.001(2) 0.004(2) 0.000(2)
N4 0.024(3) 0.019(3) 0.021(3) 0.001(2) 0.004(2) 0.000(2)
C4 0.028(4) 0.024(3) 0.035(4) 0.002(3) 0.002(3) -0.010(3)
C5 0.026(4) 0.017(3) 0.028(4) 0.002(3) 0.007(3) -0.003(3)
C51 0.026(4) 0.026(4) 0.053(5) 0.015(4) 0.009(4) 0.005(3)
C52 0.036(5) 0.033(5) 0.068(7) 0.017(4) -0.001(4) 0.002(4)
C53 0.033(5) 0.043(5) 0.084(8) 0.023(5) -0.007(5) -0.002(4)
C54 0.033(6) 0.045(6) 0.120(11) 0.026(6) 0.006(6) 0.013(4)
C55 0.055(7) 0.038(5) 0.105(10) -0.004(6) 0.007(7) 0.015(5)
C56 0.041(5) 0.028(4) 0.070(7) 0.004(4) 0.010(5) 0.001(4)
C57 0.048(7) 0.050(7) 0.146(14) 0.016(8) -0.006(8) 0.014(5)
O57 0.092(8) 0.055(6) 0.207(14) -0.040(7) -0.030(8) 0.040(5)
P1 0.0492(14) 0.0326(11) 0.0290(11) -0.0004(8) 0.0097(9) 0.0048(9)
F11 0.077(5) 0.076(5) 0.035(4) 0.012(3) 0.005(3) 0.028(4)
F12 0.099(8) 0.177(11) 0.072(6) 0.073(7) 0.056(5) 0.075(8)
F13 0.080(5) 0.049(4) 0.036(4) 0.005(3) 0.008(3) 0.021(3)
F14 0.059(6) 0.202(12) 0.051(5) 0.034(6) 0.028(4) 0.034(6)
F15 0.101(8) 0.027(4) 0.177(11) -0.010(5) -0.068(7) 0.008(4)
F16 0.148(11) 0.052(5) 0.129(10) -0.025(5) -0.046(8) -0.009(6)
C10 0.061(14) 0.038(11) 0.061(14) -0.018(9) 0.003(10) 0.000(9)
Cl1 0.264(13) 0.049(4) 0.062(4) -0.018(3) 0.017(6) 0.014(6)
Cl2 0.119(10) 0.156(12) 0.127(9) -0.065(8) -0.066(8) 0.040(9)
Cl3 0.084(6) 0.100(7) 0.078(6) -0.006(5) 0.014(5) -0.034(5)
C20 0.057(16) 0.048(13) 0.16(3) -0.033(16) 0.045(17) -0.010(11)
Cl4 0.046(4) 0.141(7) 0.111(6) -0.068(6) 0.008(4) -0.014(4)
Cl5 0.061(6) 0.115(9) 0.202(14) -0.067(9) 0.006(7) -0.021(6)
Cl6 0.078(7) 0.082(6) 0.247(17) -0.079(8) -0.016(8) 0.027(5)

loop_
_atom_type_symbol
_atom_type_description
_atom_type_scat_dispersion_real
_atom_type_scat_dispersion_imag
_atom_type_scat_source
C C 0.0033 0.0016 'International Tables Vol C Tables 4.2.6.8 and 6.1.1.4'
H H 0 0 'International Tables Vol C Tables 4.2.6.8 and 6.1.1.4'
N N 0.0061 0.0033 'International Tables Vol C Tables 4.2.6.8 and 6.1.1.4'
O O 0.0106 0.006 'International Tables Vol C Tables 4.2.6.8 and 6.1.1.4'
F F 0.0171 0.0103 'International Tables Vol C Tables 4.2.6.8 and 6.1.1.4'
P P 0.1023 0.0942 'International Tables Vol C Tables 4.2.6.8 and 6.1.1.4'
Re Re -1.0185 7.231 'International Tables Vol C Tables 4.2.6.8 and 6.1.1.4'
Cl Cl 0.1484 0.1585 'International Tables Vol C Tables 4.2.6.8 and 6.1.1.4'

loop_
_exptl_crystal_face_index_h
_exptl_crystal_face_index_k
_exptl_crystal_face_index_l
_exptl_crystal_face_perp_dist
0 1 0 0.1717
0 -1 1 0.1823
0 -1 -1 0.1758
0 0 -1 0.0813
0 0 1 0.0978
-1 0 0 0.0597
1 0 0 0.0281

loop_
_geom_angle_atom_site_label_1
_geom_angle_atom_site_label_2
_geom_angle_atom_site_label_3
_geom_angle
C3 Re1 C2 88.3(4)
C3 Re1 C1 88.5(3)
C2 Re1 C1 89.6(3)
C3 Re1 N2 92.5(3)
C2 Re1 N2 177.8(3)
C1 Re1 N2 92.5(3)
C3 Re1 N11 99.0(3)
C2 Re1 N11 93.6(3)
C1 Re1 N11 171.9(3)
N2 Re1 N11 84.2(2)
C3 Re1 N21 174.1(3)
C2 Re1 N21 92.2(3)
C1 Re1 N21 97.4(3)
N2 Re1 N21 86.9(2)
N11 Re1 N21 75.1(2)
O1 C1 Re1 177.3(8)
O2 C2 Re1 178.8(8)
O3 C3 Re1 178.9(7)
C16 N11 C12 118.5(6)
C16 N11 Re1 125.1(5)
C12 N11 Re1 116.4(4)
N11 C12 C13 121.3(6)
N11 C12 C22 116.6(6)
C13 C12 C22 122.1(6)
C14 C13 C12 119.0(7)
C14 C13 H13 120.5
C12 C13 H13 120.5
C13 C14 C15 119.6(7)
C13 C14 H14 120.2
C15 C14 H14 120.2
C16 C15 C14 118.4(8)
C16 C15 H15 120.8
C14 C15 H15 120.8
N11 C16 C15 123.3(7)
N11 C16 H16 118.4
C15 C16 H16 118.4
C26 N21 C22 117.9(7)
C26 N21 Re1 125.0(6)
C22 N21 Re1 116.8(5)
N21 C22 C23 121.0(7)
N21 C22 C12 115.0(6)
C23 C22 C12 123.9(7)
C22 C23 C24 119.4(8)
C22 C23 H23 120.3
C24 C23 H23 120.3
C25 C24 C23 119.7(8)
C25 C24 H24 120.1
C23 C24 H24 120.1
C24 C25 C26 119.2(9)
C24 C25 H25 120.4
C26 C25 H25 120.4
N21 C26 C25 122.6(9)
N21 C26 H26 118.7
C25 C26 H26 118.7
C5 N1 N2 105.3(5)
N3 N2 N1 112.1(6)
N3 N2 Re1 123.7(4)
N1 N2 Re1 124.1(4)
N2 N3 N4 105.2(5)
N3 N4 C5 109.1(6)
N3 N4 C4 119.8(6)
C5 N4 C4 130.9(6)
N4 C4 H4A 109.5
N4 C4 H4B 109.5
H4A C4 H4B 109.5
N4 C4 H4C 109.5
H4A C4 H4C 109.5
H4B C4 H4C 109.5
N1 C5 N4 108.3(6)
N1 C5 C51 124.5(6)
N4 C5 C51 127.3(7)
C56 C51 C52 119.8(8)
C56 C51 C5 119.0(8)
C52 C51 C5 121.0(8)
C53 C52 C51 119.4(10)
C53 C52 H52 120.3
C51 C52 H52 120.3
C54 C53 C52 120.0(10)
C54 C53 H53 120
C52 C53 H53 120
C53 C54 C55 121.7(9)
C53 C54 C57 117.5(11)
C55 C54 C57 120.8(12)
C54 C55 C56 119.3(10)
C54 C55 H55 120.4
C56 C55 H55 120.4
C51 C56 C55 119.7(10)
C51 C56 H56 120.2
C55 C56 H56 120.2
O57 C57 C54 124.4(14)
O57 C57 H57 117.8
C54 C57 H57 117.8
F26 P1 F25 175.6(12)
F26 P1 F21 91.6(11)
F25 P1 F21 91.6(11)
F14 P1 F15 88.5(7)
F14 P1 F16 89.9(7)
F15 P1 F16 177.9(7)
F26 P1 F24 90.4(10)
F25 P1 F24 92.8(9)
F21 P1 F24 85(2)
F14 P1 F12 179.3(7)
F15 P1 F12 90.9(7)
F16 P1 F12 90.7(7)
F14 P1 F11 90.1(4)
F15 P1 F11 89.4(4)
F16 P1 F11 92.0(5)
F12 P1 F11 90.2(4)
F14 P1 F13 91.3(4)
F15 P1 F13 88.7(4)
F16 P1 F13 90.0(5)
F12 P1 F13 88.4(4)
F11 P1 F13 177.6(5)
F26 P1 F22 88.5(10)
F25 P1 F22 88.4(10)
F21 P1 F22 92.0(12)
F24 P1 F22 176.4(17)
F26 P1 F23 88.0(10)
F25 P1 F23 89.0(10)
F21 P1 F23 176.5(17)
F24 P1 F23 92.0(12)
F22 P1 F23 91.5(12)
Cl2 C10 Cl3 116.0(17)
Cl2 C10 Cl1 105.3(14)
Cl3 C10 Cl1 111.9(14)
Cl2 C10 H10 107.8
Cl3 C10 H10 107.8
Cl1 C10 H10 107.8
Cl5 C20 Cl4 117(2)
Cl5 C20 Cl6 108.4(17)
Cl4 C20 Cl6 104.5(16)
Cl5 C20 H20 108.8
Cl4 C20 H20 108.8
Cl6 C20 H20 108.8

loop_
_geom_bond_atom_site_label_1
_geom_bond_atom_site_label_2
_geom_bond_distance
Re1 C3 1.908(8)
Re1 C2 1.918(9)
Re1 C1 1.939(8)
Re1 N2 2.167(6)
Re1 N11 2.172(6)
Re1 N21 2.172(6)
C1 O1 1.140(9)
C2 O2 1.142(11)
C3 O3 1.157(9)
N11 C16 1.342(9)
N11 C12 1.360(8)
C12 C13 1.406(10)
C12 C22 1.458(10)
C13 C14 1.372(12)
C13 H13 0.95
C14 C15 1.401(12)
C14 H14 0.95
C15 C16 1.373(11)
C15 H15 0.95
C16 H16 0.95
N21 C26 1.339(10)
N21 C22 1.369(10)
C22 C23 1.378(10)
C23 C24 1.386(13)
C23 H23 0.95
C24 C25 1.339(14)
C24 H24 0.95
C25 C26 1.389(13)
C25 H25 0.95
C26 H26 0.95
N1 C5 1.320(9)
N1 N2 1.347(7)
N2 N3 1.305(8)
N3 N4 1.335(8)
N4 C5 1.347(8)
N4 C4 1.470(9)
C4 H4A 0.98
C4 H4B 0.98
C4 H4C 0.98
C5 C51 1.456(10)
C51 C56 1.386(13)
C51 C52 1.407(13)
C52 C53 1.389(13)
C52 H52 0.95
C53 C54 1.358(17)
C53 H53 0.95
C54 C55 1.384(17)
C54 C57 1.498(15)
C55 C56 1.398(14)
C55 H55 0.95
C56 H56 0.95
C57 O57 1.142(16)
C57 H57 0.95
P1 F26 1.469(9)
P1 F25 1.470(9)
P1 F14 1.573(8)
P1 F15 1.580(8)
P1 F21 1.581(10)
P1 F16 1.583(9)
P1 F24 1.587(10)
P1 F12 1.589(8)
P1 F11 1.594(7)
P1 F13 1.596(7)
P1 F22 1.597(10)
P1 F23 1.597(10)
C10 Cl2 1.65(2)
C10 Cl3 1.70(3)
C10 Cl1 1.77(2)
C10 H10 1
C20 Cl5 1.64(3)
C20 Cl4 1.69(3)
C20 Cl6 1.73(4)
C20 H20 1
